data_1505490
loop_
_publ_author_name
'Banwell, Martin G.'
'Kokas, Okanya J.'
'Willis, Anthony C.'

_publ_section_title
;
 Chemoenzymatic approaches to the montanine alkaloids: a total synthesis
 of (+)-brunsvigine.
;
_journal_issue 18
_journal_name_full 'Organic letters'
_journal_page_first 3503
_journal_page_last 3506
_journal_paper_doi 10.1021/ol071344y
_journal_volume 9
_journal_year 2007
_chemical_compound_source local
_chemical_formula_moiety 'C16 H17 Cl O4'
_chemical_formula_sum 'C16 H17 Cl O4'
_chemical_formula_weight 308.76
_space_group_IT_number 2
_symmetry_cell_setting triclinic
_symmetry_space_group_name_Hall '-P 1'
_symmetry_space_group_name_H-M 'P -1'
_atom_sites_solution_hydrogens geom
_atom_sites_solution_primary direct
_audit_creation_date 06-11-06
_audit_creation_method CRYSTALS_ver_12.18
_audit_update_record
;
2006-11-07 - Report on C16 H17 Cl O4
              by Anthony C. Willis
              for   Okanya Kokas and Martin Banwell

2006-11-07 - passes checkcif tests with no warnings
;
_cell_angle_alpha 75.5622(17)
_cell_angle_beta 70.7497(13)
_cell_angle_gamma 74.6515(17)
_cell_formula_units_Z 2
_cell_length_a 9.1808(3)
_cell_length_b 9.4965(2)
_cell_length_c 9.8483(3)
_cell_measurement_reflns_used 10947
_cell_measurement_temperature 200
_cell_measurement_theta_max 27.5
_cell_measurement_theta_min 2.6
_cell_volume 769.22(4)
_computing_cell_refinement 'Denzo/Scalepack (Otwinowski & Minor, 1997)'
_computing_data_collection 'COLLECT (Nonius BV, 1997)'
_computing_data_reduction 'Denzo/Scalepack (Otwinowski & Minor, 1997)'
_computing_molecular_graphics
;
ORTEP-II (Johnson 1976) in teXsan (MSC, 1992-1997)
;
_computing_publication_material 'CRYSTALS (Watkin et al 2003)'
_computing_structure_refinement 'CRYSTALS (Watkin et al 2003)'
_computing_structure_solution 'SIR92 (Altomare et al, 1994)'
_diffrn_ambient_temperature 200
_diffrn_measured_fraction_theta_full 0.993
_diffrn_measured_fraction_theta_max 0.993
_diffrn_measurement_device_type 'Nonius KappaCCD'
_diffrn_measurement_method ' \f and \w scans with CCD '
_diffrn_radiation_monochromator graphite
_diffrn_radiation_type 'Mo K\a'
_diffrn_radiation_wavelength 0.71073
_diffrn_reflns_av_R_equivalents 0.026
_diffrn_reflns_limit_h_max 11
_diffrn_reflns_limit_h_min -11
_diffrn_reflns_limit_k_max 11
_diffrn_reflns_limit_k_min -12
_diffrn_reflns_limit_l_max 12
_diffrn_reflns_limit_l_min -12
_diffrn_reflns_number 15541
_diffrn_reflns_theta_full 26.954
_diffrn_reflns_theta_max 27.504
_diffrn_reflns_theta_min 2.774
_diffrn_standards_number 0
_exptl_absorpt_coefficient_mu 0.261
_exptl_absorpt_correction_T_max 0.977
_exptl_absorpt_correction_T_min 0.920
_exptl_absorpt_correction_type integration
_exptl_absorpt_process_details
;
via Gaussian method (Coppens, 1970) implemented in maXus (2000)
;
_exptl_crystal_colour colourless
_exptl_crystal_density_diffrn 1.333
_exptl_crystal_density_meas ?
_exptl_crystal_description plate
_exptl_crystal_F_000 324
_exptl_crystal_size_max 0.36
_exptl_crystal_size_mid 0.34
_exptl_crystal_size_min 0.10
_refine_diff_density_max 0.31
_refine_diff_density_min -0.37
_refine_ls_extinction_method None
_refine_ls_goodness_of_fit_ref 1.1172
_refine_ls_hydrogen_treatment refxyz
_refine_ls_matrix_type full
_refine_ls_number_parameters 241
_refine_ls_number_reflns 2770
_refine_ls_number_restraints 0
_refine_ls_R_factor_all 0.0434
_refine_ls_R_factor_gt 0.0331
_refine_ls_shift/su_max 0.005951
_refine_ls_structure_factor_coef F
_refine_ls_weighting_details
;
  Method, part 1, Chebychev polynomial,
(Carruthers & Watkin, 1979, Prince, 1982)
  [weight] = 1.0/[A~0~*T~0~(x)+A~1~*T~1~(x) ... +A~n-1~]*T~n-1~(x)]
  where A~i~ are the Chebychev coefficients listed below and x= Fcalc/Fmax
  Method = Robust Weighting (Prince, 1982)
  W = [weight] * [1-(deltaF/6*sigmaF)^2^]^2^
  A~i~ are:
  1.83 -0.399 1.90 -0.211 0.551
;
_refine_ls_weighting_scheme calc
_refine_ls_wR_factor_all 0.0382
_refine_ls_wR_factor_gt 0.0359
_refine_ls_wR_factor_ref 0.0359
_reflns_limit_h_max 11
_reflns_limit_h_min -10
_reflns_limit_k_max 12
_reflns_limit_k_min -11
_reflns_limit_l_max 12
_reflns_limit_l_min 0
_reflns_number_gt 2770
_reflns_number_total 3515
_reflns_threshold_expression I>3.0\s(I)
_oxford_diffrn_Wilson_B_factor 2.92
_oxford_diffrn_Wilson_scale 0.28
_oxford_refine_ls_scale 2.167(3)
_oxford_structure_analysis_title '11061721 ban0634'
_cod_data_source_file ol071344y-file006.cif
_cod_data_source_block ban0634
_cod_depositor_comments
;
The following automatic conversions were performed:

'_symmetry_cell_setting' value 'Triclinic' changed to 'triclinic'
according to /home/saulius/struct/CIF-dictionaries/cif_core.dic
dictionary named 'cif_core.dic' version 2.4.1 from 2010-06-29.

Automatic conversion script
Id: cif_fix_values 1715 2011-07-08 13:25:40Z adriana 

The following automatic conversions were performed:

'_exptl_crystal_density_meas' value 'not measured' was changed to '?'
- the value is perceived as not measured.

Automatic conversion script
Id: cif_fix_values 3008 2015-01-20 13:52:24Z robertas 
;
_cod_original_sg_symbol_H-M 'P -1 '
_cod_database_code 1505490

loop_
_symmetry_equiv_pos_as_xyz
x,y,z
-x,-y,-z

loop_
_atom_site_label
_atom_site_type_symbol
_atom_site_fract_x
_atom_site_fract_y
_atom_site_fract_z
_atom_site_U_iso_or_equiv
_atom_site_occupancy
_atom_site_adp_type
Cl19 Cl 0.83557(4) 0.43108(4) 0.02459(4) 0.0541 1.0000 Uani
O2 O 0.77201(10) -0.26306(10) 0.36874(10) 0.0418 1.0000 Uani
O4 O 0.81139(11) -0.10850(9) 0.14021(9) 0.0400 1.0000 Uani
O11 O 0.54037(10) 0.46201(9) 0.24767(10) 0.0386 1.0000 Uani
O20 O 0.17560(13) 1.11342(10) 0.33389(12) 0.0507 1.0000 Uani
C1 C 0.93212(19) -0.3006(2) 0.3701(2) 0.0564 1.0000 Uani
C3 C 0.75344(17) -0.23602(14) 0.22986(15) 0.0404 1.0000 Uani
C5 C 0.73491(14) 0.02794(12) 0.17945(12) 0.0323 1.0000 Uani
C6 C 0.81091(14) 0.14464(13) 0.09967(13) 0.0345 1.0000 Uani
C7 C 0.74095(14) 0.28658(12) 0.12586(12) 0.0334 1.0000 Uani
C8 C 0.59679(13) 0.31759(12) 0.23029(13) 0.0317 1.0000 Uani
C9 C 0.52458(14) 0.19907(13) 0.31084(14) 0.0361 1.0000 Uani
C10 C 0.59331(14) 0.05491(13) 0.28569(13) 0.0358 1.0000 Uani
C12 C 0.38392(15) 0.49595(15) 0.34199(16) 0.0429 1.0000 Uani
C13 C 0.33620(13) 0.66071(13) 0.33485(14) 0.0356 1.0000 Uani
C14 C 0.34664(15) 0.75817(14) 0.20261(14) 0.0391 1.0000 Uani
C15 C 0.29517(16) 0.91060(14) 0.19671(15) 0.0403 1.0000 Uani
C16 C 0.23061(15) 0.96635(13) 0.32631(15) 0.0381 1.0000 Uani
C17 C 0.22073(16) 0.87016(15) 0.45934(15) 0.0420 1.0000 Uani
C18 C 0.27316(15) 0.71923(15) 0.46326(14) 0.0399 1.0000 Uani
C21 C 0.1754(3) 1.21488(18) 0.2010(2) 0.0666 1.0000 Uani
H11 H 0.936(2) -0.325(2) 0.466(2) 0.0644 1.0000 Uiso
H12 H 0.984(2) -0.385(2) 0.327(2) 0.0644 1.0000 Uiso
H13 H 0.988(2) -0.219(2) 0.309(2) 0.0644 1.0000 Uiso
H31 H 0.8150(19) -0.3158(18) 0.1772(18) 0.0488 1.0000 Uiso
H32 H 0.642(2) -0.2219(17) 0.2401(18) 0.0488 1.0000 Uiso
H61 H 0.9105(18) 0.1259(16) 0.0271(17) 0.0403 1.0000 Uiso
H91 H 0.4297(18) 0.2127(16) 0.3841(17) 0.0411 1.0000 Uiso
H101 H 0.5427(18) -0.0262(17) 0.3422(17) 0.0418 1.0000 Uiso
H121 H 0.3808(18) 0.4458(17) 0.4459(19) 0.0474 1.0000 Uiso
H122 H 0.3158(19) 0.4589(18) 0.3058(17) 0.0474 1.0000 Uiso
H141 H 0.3912(19) 0.7189(18) 0.1149(18) 0.0467 1.0000 Uiso
H151 H 0.3050(19) 0.9722(18) 0.1040(19) 0.0486 1.0000 Uiso
H171 H 0.1779(19) 0.9129(18) 0.5438(19) 0.0510 1.0000 Uiso
H181 H 0.2635(18) 0.6530(18) 0.5591(18) 0.0473 1.0000 Uiso
H211 H 0.126(3) 1.310(3) 0.227(2) 0.0834 1.0000 Uiso
H212 H 0.286(3) 1.215(2) 0.139(3) 0.0834 1.0000 Uiso
H213 H 0.115(3) 1.189(2) 0.153(2) 0.0834 1.0000 Uiso

loop_
_atom_site_aniso_label
_atom_site_aniso_U_11
_atom_site_aniso_U_22
_atom_site_aniso_U_33
_atom_site_aniso_U_23
_atom_site_aniso_U_13
_atom_site_aniso_U_12
Cl19 0.0524(2) 0.03532(16) 0.0591(2) -0.00978(13) 0.01459(15) -0.02033(13)
O2 0.0363(4) 0.0422(5) 0.0365(5) -0.0016(4) -0.0012(4) -0.0071(4)
O4 0.0494(5) 0.0300(4) 0.0346(4) -0.0074(3) -0.0007(4) -0.0105(4)
O11 0.0315(4) 0.0304(4) 0.0464(5) -0.0076(3) -0.0014(4) -0.0055(3)
O20 0.0593(6) 0.0357(5) 0.0589(6) -0.0149(4) -0.0195(5) -0.0029(4)
C1 0.0421(8) 0.0659(10) 0.0532(9) -0.0096(7) -0.0138(7) 0.0017(7)
C3 0.0440(7) 0.0320(6) 0.0457(7) -0.0059(5) -0.0089(5) -0.0143(5)
C5 0.0367(6) 0.0303(5) 0.0298(5) -0.0055(4) -0.0079(4) -0.0085(4)
C6 0.0350(6) 0.0349(6) 0.0309(6) -0.0074(4) -0.0016(5) -0.0106(5)
C7 0.0349(6) 0.0322(5) 0.0315(5) -0.0044(4) -0.0030(4) -0.0133(4)
C8 0.0293(5) 0.0308(5) 0.0342(6) -0.0048(4) -0.0086(4) -0.0062(4)
C9 0.0269(5) 0.0371(6) 0.0386(6) -0.0039(5) -0.0022(5) -0.0085(4)
C10 0.0332(6) 0.0331(6) 0.0382(6) -0.0018(5) -0.0055(5) -0.0120(5)
C12 0.0315(6) 0.0370(6) 0.0505(8) -0.0082(5) 0.0003(5) -0.0054(5)
C13 0.0266(5) 0.0360(6) 0.0422(6) -0.0072(5) -0.0089(5) -0.0040(4)
C14 0.0388(6) 0.0403(6) 0.0376(6) -0.0121(5) -0.0086(5) -0.0048(5)
C15 0.0444(7) 0.0391(6) 0.0388(6) -0.0044(5) -0.0167(5) -0.0067(5)
C16 0.0355(6) 0.0353(6) 0.0475(7) -0.0113(5) -0.0159(5) -0.0048(5)
C17 0.0430(7) 0.0469(7) 0.0380(6) -0.0141(5) -0.0107(5) -0.0072(5)
C18 0.0386(6) 0.0438(6) 0.0355(6) -0.0051(5) -0.0106(5) -0.0068(5)
C21 0.0936(14) 0.0357(7) 0.0781(12) -0.0064(7) -0.0452(11) -0.0024(8)

loop_
_atom_type_symbol
_atom_type_scat_dispersion_real
_atom_type_scat_dispersion_imag
_atom_type_scat_Cromer_Mann_a1
_atom_type_scat_Cromer_Mann_b1
_atom_type_scat_Cromer_Mann_a2
_atom_type_scat_Cromer_Mann_b2
_atom_type_scat_Cromer_Mann_a3
_atom_type_scat_Cromer_Mann_b3
_atom_type_scat_Cromer_Mann_a4
_atom_type_scat_Cromer_Mann_b4
_atom_type_scat_Cromer_Mann_c
_atom_type_scat_source
C 0.0033 0.0016 2.3100 20.8439 1.0200 10.2075 1.5886 0.5687 0.8650 51.6512 0.2156 'International Tables Vol C 4.2.6.8 and 6.1.1.4'
H 0.0000 0.0000 0.4930 10.5109 0.3229 26.1257 0.1402 3.1424 0.0408 57.7998 0.0030 'International Tables Vol C 4.2.6.8 and 6.1.1.4'
Cl 0.1484 0.1585 11.4604 0.0104 7.1964 1.1662 6.2556 18.5194 1.6455 47.7784 -9.5574 'International Tables Vol C 4.2.6.8 and 6.1.1.4'
O 0.0106 0.0060 3.0485 13.2771 2.2868 5.7011 1.5463 0.3239 0.8670 32.9089 0.2508 'International Tables Vol C 4.2.6.8 and 6.1.1.4'

loop_
_exptl_crystal_face_index_h
_exptl_crystal_face_index_k
_exptl_crystal_face_index_l
_exptl_crystal_face_perp_dist
1 0 0 0.060
-1 0 0 0.040
0 1 0 0.160
0 -1 0 0.170
1 0 1 0.070
-1 0 -1 0.120

loop_
_geom_angle_atom_site_label_1
_geom_angle_atom_site_label_2
_geom_angle_atom_site_label_3
_geom_angle
_geom_angle_publ_flag
C1 O2 C3 113.49(11) yes
C3 O4 C5 117.7(1) yes
C8 O11 C12 116.46(9) yes
C16 O20 C21 117.66(12) yes
O2 C1 H11 109.0(12) no
O2 C1 H12 109.5(11) no
H11 C1 H12 107.3(16) no
O2 C1 H13 110.4(10) no
H11 C1 H13 114.4(16) no
H12 C1 H13 106.0(16) no
O4 C3 O2 112.33(10) yes
O4 C3 H31 103.8(10) no
O2 C3 H31 111.4(9) no
O4 C3 H32 109.6(9) no
O2 C3 H32 107.8(10) no
H31 C3 H32 111.9(13) no
O4 C5 C6 114.49(10) yes
O4 C5 C10 125.54(10) yes
C6 C5 C10 119.95(11) yes
C5 C6 C7 119.13(11) yes
C5 C6 H61 120.2(9) no
C7 C6 H61 120.7(9) no
Cl19 C7 C6 118.71(9) yes
Cl19 C7 C8 119.09(9) yes
C6 C7 C8 122.20(10) yes
C7 C8 O11 116.84(10) yes
C7 C8 C9 117.73(10) yes
O11 C8 C9 125.40(10) yes
C8 C9 C10 120.89(11) yes
C8 C9 H91 121.5(9) no
C10 C9 H91 117.6(9) no
C9 C10 C5 120.08(10) yes
C9 C10 H101 120.2(9) no
C5 C10 H101 119.7(9) no
O11 C12 C13 108.78(10) yes
O11 C12 H121 110.0(9) no
C13 C12 H121 109.3(9) no
O11 C12 H122 106.5(9) no
C13 C12 H122 111.3(9) no
H121 C12 H122 110.8(13) no
C12 C13 C14 121.65(12) yes
C12 C13 C18 120.00(12) yes
C14 C13 C18 118.28(11) yes
C13 C14 C15 121.49(12) yes
C13 C14 H141 118.5(10) no
C15 C14 H141 120.0(10) no
C14 C15 C16 119.23(12) yes
C14 C15 H151 118.2(10) no
C16 C15 H151 122.5(10) no
C15 C16 O20 124.36(12) yes
C15 C16 C17 119.86(12) yes
O20 C16 C17 115.78(12) yes
C16 C17 C18 120.18(12) yes
C16 C17 H171 116.9(10) no
C18 C17 H171 123.0(10) no
C13 C18 C17 120.94(12) yes
C13 C18 H181 120.4(9) no
C17 C18 H181 118.7(9) no
O20 C21 H211 106.2(13) no
O20 C21 H212 109.3(13) no
H211 C21 H212 110.6(18) no
O20 C21 H213 109.6(14) no
H211 C21 H213 109.0(18) no
H212 C21 H213 111.9(19) no

loop_
_geom_bond_atom_site_label_1
_geom_bond_atom_site_label_2
_geom_bond_distance
_geom_bond_publ_flag
Cl19 C7 1.7349(11) yes
O2 C1 1.4216(18) yes
O2 C3 1.3860(17) yes
O4 C3 1.4238(14) yes
O4 C5 1.3821(14) yes
O11 C8 1.3643(14) yes
O11 C12 1.4332(15) yes
O20 C16 1.3657(15) yes
O20 C21 1.419(2) yes
C1 H11 0.93(2) no
C1 H12 0.94(2) no
C1 H13 1.00(2) no
C3 H31 0.968(17) no
C3 H32 0.968(17) no
C5 C6 1.3951(16) yes
C5 C10 1.3823(17) yes
C6 C7 1.3790(16) yes
C6 H61 0.962(15) no
C7 C8 1.3940(16) yes
C8 C9 1.3923(16) yes
C9 C10 1.3937(17) yes
C9 H91 0.932(15) no
C10 H101 0.962(15) no
C12 C13 1.4992(17) yes
C12 H121 1.010(17) no
C12 H122 0.984(17) no
C13 C14 1.3876(18) yes
C13 C18 1.3931(18) yes
C14 C15 1.3915(18) yes
C14 H141 0.949(17) no
C15 C16 1.3901(18) yes
C15 H151 0.944(17) no
C16 C17 1.3884(19) yes
C17 C18 1.3809(19) yes
C17 H171 0.938(17) no
C18 H181 0.986(17) no
C21 H211 0.96(2) no
C21 H212 1.00(2) no
C21 H213 0.95(2) no

loop_
_geom_contact_atom_site_label_1
_geom_contact_atom_site_label_2
_geom_contact_distance
_geom_contact_site_symmetry_2
_geom_contact_publ_flag
Cl19 Cl19 3.4461(8) 2_765 no
Cl19 C21 3.535(2) 2_675 no
O2 C12 3.302(2) 2_656 no
O2 C9 3.487(1) 2_656 no
O4 C6 3.478(1) 2_755 no
O20 C9 3.433(2) 1_565 no
O20 C17 3.519(2) 2_576 no
O20 C1 3.520(2) 2_666 no
C1 C13 3.537(2) 1_645 no
C6 C14 3.545(2) 2_665 no
C6 C15 3.557(2) 2_665 no
C8 C18 3.505(2) 2_666 no
C9 C17 3.599(2) 2_666 no
C10 C16 3.520(2) 1_545 no

loop_
_geom_torsion_atom_site_label_1
_geom_torsion_atom_site_label_2
_geom_torsion_atom_site_label_3
_geom_torsion_atom_site_label_4
_geom_torsion
_geom_torsion_publ_flag
Cl19 C7 C6 C5 -179.3(1) no
Cl19 C7 C8 O11 -1.1(2) no
Cl19 C7 C8 C9 -179.3(1) no
O2 C3 O4 C5 -65.8(1) no
O4 C3 O2 C1 -65.1(1) no
O4 C5 C6 C7 177.2(1) no
O4 C5 C10 C9 -177.2(1) no
O11 C8 C7 C6 179.2(1) no
O11 C8 C9 C10 -179.1(1) no
O11 C12 C13 C14 52.6(2) no
O11 C12 C13 C18 -130.2(1) no
O20 C16 C15 C14 -179.7(1) no
O20 C16 C17 C18 179.9(1) no
C3 O4 C5 C6 171.3(1) no
C3 O4 C5 C10 -10.0(2) no
C5 C6 C7 C8 0.4(2) no
C5 C10 C9 C8 -0.1(2) no
C6 C5 C10 C9 1.5(2) no
C6 C7 C8 C9 1.0(2) no
C7 C6 C5 C10 -1.6(2) no
C7 C8 O11 C12 172.7(1) no
C7 C8 C9 C10 -1.1(2) no
C8 O11 C12 C13 -173.9(1) no
C9 C8 O11 C12 -9.3(2) no
C12 C13 C14 C15 176.9(1) no
C12 C13 C18 C17 -176.5(1) no
C13 C14 C15 C16 -0.6(2) no
C13 C18 C17 C16 -0.2(2) no
C14 C13 C18 C17 0.7(2) no
C14 C15 C16 C17 1.1(2) no
C15 C14 C13 C18 -0.3(2) no
C15 C16 O20 C21 4.1(2) no
C15 C16 C17 C18 -0.8(2) no
C17 C16 O20 C21 -176.6(2) no

loop_
_cod_related_entry_id
_cod_related_entry_database
_cod_related_entry_code
1 ChemSpider 30651618
